data_7026880
loop_
_publ_author_name
'Kongprakaiwoot, Natcharee'
'Armstrong, Jack B.'
'Noll, Bruce C.'
'Brown, Seth N.'

_publ_section_title
;
 Optically active bis(\b-diketonate) complexes of titanium.
;
_journal_issue 42
_journal_name_full 'Dalton transactions (Cambridge, England : 2003)'
_journal_page_first 10105
_journal_page_last 10115
_journal_paper_doi 10.1039/c0dt00828a
_journal_volume 39
_journal_year 2010
_chemical_formula_moiety 'C36 H28 F6 O10 S2 Ti, 2 (C D Cl3)'
_chemical_formula_sum 'C38 H28 Cl6 D2 F6 O10 S2 Ti'
_chemical_formula_weight 1087.34
_chemical_name_common '(Tol2Bob)Ti(OTf)2 . 2 CDCl3'
_chemical_name_systematic
;
(2,2'-Biphenyl-bis(4-p-tolyl-2,4-butanedionato))-
bis(trifluoromethanesulfonato)titanium(IV) dideuterochloroform
solvate
;
_space_group_IT_number 2
_symmetry_cell_setting triclinic
_symmetry_space_group_name_Hall '-P 1'
_symmetry_space_group_name_H-M 'P -1'
_atom_sites_solution_hydrogens difmap
_atom_sites_solution_primary direct
_atom_sites_solution_secondary difmap
_audit_creation_method SHELXL-97
_cell_angle_alpha 62.997(2)
_cell_angle_beta 71.233(3)
_cell_angle_gamma 78.832(3)
_cell_formula_units_Z 2
_cell_length_a 11.1948(5)
_cell_length_b 14.8069(7)
_cell_length_c 16.0008(8)
_cell_measurement_reflns_used 7920
_cell_measurement_temperature 100(2)
_cell_measurement_theta_max 31.44
_cell_measurement_theta_min 2.81
_cell_volume 2233.95(19)
_computing_cell_refinement 'APEX2/SAINT (Bruker, 2004)'
_computing_data_collection 'APEX2 (Bruker, 2004)'
_computing_data_reduction 'SAINT/XPREP (Bruker, 2004; Sheldrick, 2003)'
_computing_molecular_graphics 'XP (Sheldrick, 1998)'
_computing_publication_material 'XCIF (Sheldrick, 2001)'
_computing_structure_refinement 'XL (Sheldrick, 2001)'
_computing_structure_solution 'XS (Sheldrick, 2001)'
_diffrn_ambient_temperature 100(2)
_diffrn_detector_area_resol_mean 8.33
_diffrn_measured_fraction_theta_full .981
_diffrn_measured_fraction_theta_max .981
_diffrn_measurement_device_type 'Bruker X8-ApexII CCD area detector'
_diffrn_measurement_method '\f and \w scans'
_diffrn_radiation_monochromator graphite
_diffrn_radiation_source 'fine-focus sealed tube'
_diffrn_radiation_type MoK\a
_diffrn_radiation_wavelength 0.71073
_diffrn_reflns_av_R_equivalents 0.0417
_diffrn_reflns_av_sigmaI/netI 0.0317
_diffrn_reflns_limit_h_max 16
_diffrn_reflns_limit_h_min -16
_diffrn_reflns_limit_k_max 21
_diffrn_reflns_limit_k_min -21
_diffrn_reflns_limit_l_max 23
_diffrn_reflns_limit_l_min -23
_diffrn_reflns_number 93398
_diffrn_reflns_theta_full 31.65
_diffrn_reflns_theta_max 31.65
_diffrn_reflns_theta_min 1.55
_exptl_absorpt_coefficient_mu 0.724
_exptl_absorpt_correction_T_max 0.9661
_exptl_absorpt_correction_T_min 0.8236
_exptl_absorpt_correction_type multi-scan
_exptl_absorpt_process_details
;
Blessing, R. H. (1995) Acta Cryst. A51, 33-38.

Sheldrick, G.M. (2008) SADABS v2008/1. Bruker AXS Inc.
Madison, WI USA.
;
_exptl_crystal_colour red
_exptl_crystal_density_diffrn 1.617
_exptl_crystal_description plate
_exptl_crystal_F_000 1096
_exptl_crystal_recrystallization_method
;
Spontaneous crystallization from reaction of (Tol2Bob)Ti(BINOL)
with HOTf in CDCl3 solution
;
_exptl_crystal_size_max 0.28
_exptl_crystal_size_mid 0.18
_exptl_crystal_size_min 0.05
_refine_diff_density_max 1.305
_refine_diff_density_min -.969
_refine_diff_density_rms .073
_refine_ls_extinction_method none
_refine_ls_goodness_of_fit_ref 1.017
_refine_ls_hydrogen_treatment refall
_refine_ls_matrix_type full
_refine_ls_number_parameters 698
_refine_ls_number_reflns 14774
_refine_ls_number_restraints 0
_refine_ls_restrained_S_all 1.017
_refine_ls_R_factor_all 0.0617
_refine_ls_R_factor_gt 0.0428
_refine_ls_shift/su_max 0.001
_refine_ls_shift/su_mean 0.000
_refine_ls_structure_factor_coef Fsqd
_refine_ls_weighting_details 'calc w=1/[\s^2^(Fo^2^)+(0.0494P)^2^+1.8598P] where P=(Fo^2^+2Fc^2^)/3'
_refine_ls_weighting_scheme calc
_refine_ls_wR_factor_gt 0.1008
_refine_ls_wR_factor_ref 0.1107
_reflns_number_gt 11437
_reflns_number_total 14774
_reflns_threshold_expression >2sigma(I)
_cod_data_source_file c0dt00828a.txt
_cod_data_source_block bistrif
_cod_depositor_comments
;
The following automatic conversions were performed:

'_symmetry_cell_setting' value 'Triclinic' changed to 'triclinic'
according to /home/saulius/struct/CIF-dictionaries/cif_core.dic
dictionary named 'cif_core.dic' version 2.4.2 from 2011-04-26.

Automatic conversion script
Id: cif_fix_values 1891 2012-01-12 08:04:46Z andrius 
;
_cod_original_cell_volume 2233.95(18)
_cod_original_sg_symbol_H-M P-1
_cod_original_formula_sum 'C38 H28 D2 Cl6 F6 O10 S2 Ti'
_cod_database_code 7026880

loop_
_symmetry_equiv_pos_as_xyz
'x, y, z'
'-x, -y, -z'

loop_
_atom_site_label
_atom_site_type_symbol
_atom_site_fract_x
_atom_site_fract_y
_atom_site_fract_z
_atom_site_U_iso_or_equiv
_atom_site_adp_type
_atom_site_occupancy
_atom_site_symmetry_multiplicity
_atom_site_calc_flag
_atom_site_refinement_flags
_atom_site_disorder_assembly
_atom_site_disorder_group
Ti Ti -0.87655(3) -0.80321(2) -0.31103(2) 0.01505(6) Uani 1 1 d . . .
S1 S -0.65048(4) -0.66522(3) -0.48318(3) 0.01729(8) Uani 1 1 d . . .
S2 S -0.80021(4) -1.04215(3) -0.26621(3) 0.02033(9) Uani 1 1 d . . .
O1 O -1.03708(11) -0.85463(9) -0.22326(8) 0.0182(2) Uani 1 1 d . . .
O2 O -0.82329(10) -0.84577(9) -0.19571(8) 0.0168(2) Uani 1 1 d . . .
O3 O -0.93536(11) -0.67697(9) -0.30095(8) 0.0171(2) Uani 1 1 d . . .
O4 O -0.95069(11) -0.74989(9) -0.41728(8) 0.0164(2) Uani 1 1 d . . .
O5 O -0.70504(11) -0.75616(9) -0.39426(8) 0.0195(2) Uani 1 1 d . . .
O6 O -0.82542(11) -0.93242(9) -0.32645(9) 0.0197(2) Uani 1 1 d . . .
O11 O -0.54119(15) -0.63634(13) -0.47666(11) 0.0371(4) Uani 1 1 d . . .
O12 O -0.74509(13) -0.58896(10) -0.51660(10) 0.0280(3) Uani 1 1 d . . .
O21 O -0.85055(16) -1.10549(12) -0.29068(15) 0.0448(4) Uani 1 1 d . . .
O22 O -0.82159(14) -1.06559(11) -0.16596(10) 0.0342(3) Uani 1 1 d . . .
F11 F -0.52175(17) -0.80015(11) -0.54522(11) 0.0609(5) Uani 1 1 d . . .
F12 F -0.69049(15) -0.73708(13) -0.59230(11) 0.0500(4) Uani 1 1 d . . .
F13 F -0.52725(12) -0.64860(10) -0.65653(8) 0.0348(3) Uani 1 1 d . . .
F21 F -0.58705(12) -1.14850(10) -0.26556(10) 0.0389(3) Uani 1 1 d . . .
F22 F -0.57521(11) -0.99122(10) -0.29948(11) 0.0405(3) Uani 1 1 d . . .
F23 F -0.59651(14) -1.03138(12) -0.40672(9) 0.0477(4) Uani 1 1 d . . .
C1 C -1.22891(14) -0.86369(12) -0.10175(12) 0.0161(3) Uani 1 1 d . . .
C2 C -1.08739(14) -0.85908(12) -0.13639(11) 0.0156(3) Uani 1 1 d . . .
C3 C -1.01820(15) -0.86047(12) -0.07791(12) 0.0169(3) Uani 1 1 d . . .
C4 C -0.88573(15) -0.85774(12) -0.10807(11) 0.0154(3) Uani 1 1 d . . .
C5 C -1.07657(15) -0.54189(12) -0.28144(11) 0.0159(3) Uani 1 1 d . . .
C6 C -1.02941(14) -0.61526(11) -0.32782(11) 0.0142(3) Uani 1 1 d . . .
C7 C -1.08338(15) -0.61471(12) -0.39446(11) 0.0157(3) Uani 1 1 d . . .
C8 C -1.03872(14) -0.67972(11) -0.44147(11) 0.0143(3) Uani 1 1 d . . .
C10 C -0.59380(19) -0.71695(14) -0.57383(14) 0.0267(4) Uani 1 1 d . . .
C11 C -1.29823(14) -0.67423(12) -0.17467(11) 0.0158(3) Uani 1 1 d . . .
C12 C -1.29498(14) -0.77275(12) -0.16843(11) 0.0156(3) Uani 1 1 d . . .
C13 C -1.35341(16) -0.78757(13) -0.22563(12) 0.0199(3) Uani 1 1 d . . .
C14 C -1.41836(16) -0.70800(15) -0.28617(13) 0.0234(3) Uani 1 1 d . . .
C15 C -1.42625(16) -0.61219(14) -0.28874(13) 0.0233(3) Uani 1 1 d . . .
C16 C -1.36632(15) -0.59548(13) -0.23385(12) 0.0200(3) Uani 1 1 d . . .
C20 C -0.62931(17) -1.05354(14) -0.31318(14) 0.0257(4) Uani 1 1 d . . .
C21 C -1.22708(15) -0.65319(12) -0.12130(11) 0.0157(3) Uani 1 1 d . . .
C22 C -1.11996(15) -0.59463(12) -0.17100(11) 0.0159(3) Uani 1 1 d . . .
C23 C -1.05030(17) -0.58530(13) -0.11722(13) 0.0212(3) Uani 1 1 d . . .
C24 C -1.0867(2) -0.63012(15) -0.01612(14) 0.0260(4) Uani 1 1 d . . .
C25 C -1.19545(19) -0.68406(14) 0.03296(13) 0.0253(4) Uani 1 1 d . . .
C26 C -1.26442(17) -0.69544(13) -0.01965(12) 0.0209(3) Uani 1 1 d . . .
C31 C -0.81116(14) -0.86885(12) -0.04316(11) 0.0162(3) Uani 1 1 d . . .
C32 C -0.67909(16) -0.87289(14) -0.07613(12) 0.0210(3) Uani 1 1 d . . .
C33 C -0.60670(17) -0.88474(15) -0.01573(13) 0.0242(3) Uani 1 1 d . . .
C34 C -0.66273(16) -0.89168(13) 0.07819(12) 0.0205(3) Uani 1 1 d . . .
C35 C -0.79457(17) -0.88629(13) 0.11047(13) 0.0211(3) Uani 1 1 d . . .
C36 C -0.86827(16) -0.87519(13) 0.05112(12) 0.0190(3) Uani 1 1 d . . .
C37 C -0.5830(2) -0.90373(17) 0.14265(15) 0.0291(4) Uani 1 1 d . . .
C41 C -1.08590(14) -0.67101(12) -0.52022(11) 0.0149(3) Uani 1 1 d . . .
C42 C -1.02306(15) -0.72661(13) -0.57467(12) 0.0181(3) Uani 1 1 d . . .
C43 C -1.06506(17) -0.71768(14) -0.65061(13) 0.0215(3) Uani 1 1 d . . .
C44 C -1.17005(16) -0.65350(13) -0.67464(12) 0.0210(3) Uani 1 1 d . . .
C45 C -1.23342(16) -0.59999(14) -0.61908(13) 0.0211(3) Uani 1 1 d . . .
C46 C -1.19294(15) -0.60826(13) -0.54253(12) 0.0175(3) Uani 1 1 d . . .
C47 C -1.2130(2) -0.64337(18) -0.75841(15) 0.0295(4) Uani 1 1 d . . .
H1A H -1.2568(19) -0.8709(15) -0.0343(15) 0.016(5) Uiso 1 1 d . . .
H1B H -1.248(2) -0.9246(16) -0.1035(15) 0.020(5) Uiso 1 1 d . . .
H3 H -1.062(2) -0.8651(17) -0.0154(17) 0.023(5) Uiso 1 1 d . . .
H5A H -1.1427(19) -0.4992(15) -0.3090(15) 0.015(5) Uiso 1 1 d . . .
H5B H -1.007(2) -0.5004(16) -0.2998(15) 0.020(5) Uiso 1 1 d . . .
H7 H -1.149(2) -0.5674(17) -0.4095(16) 0.021(5) Uiso 1 1 d . . .
H13 H -1.349(2) -0.8547(17) -0.2221(16) 0.023(5) Uiso 1 1 d . . .
H14 H -1.458(2) -0.7205(18) -0.3249(17) 0.028(6) Uiso 1 1 d . . .
H15 H -1.470(2) -0.557(2) -0.3303(19) 0.037(7) Uiso 1 1 d . . .
H16 H -1.371(2) -0.5262(17) -0.2379(16) 0.023(5) Uiso 1 1 d . . .
H23 H -0.977(2) -0.5450(17) -0.1533(16) 0.022(5) Uiso 1 1 d . . .
H24 H -1.038(2) -0.6241(19) 0.0191(19) 0.038(7) Uiso 1 1 d . . .
H25 H -1.223(2) -0.7136(17) 0.0993(17) 0.023(5) Uiso 1 1 d . . .
H26 H -1.335(2) -0.7328(15) 0.0120(15) 0.015(5) Uiso 1 1 d . . .
H32 H -0.640(2) -0.8679(17) -0.1405(17) 0.027(6) Uiso 1 1 d . . .
H33 H -0.520(2) -0.8864(19) -0.0382(18) 0.035(6) Uiso 1 1 d . . .
H35 H -0.837(2) -0.8917(17) 0.1746(17) 0.027(6) Uiso 1 1 d . . .
H36 H -0.958(2) -0.8720(17) 0.0751(16) 0.025(6) Uiso 1 1 d . . .
H37A H -0.613(3) -0.953(2) 0.208(2) 0.058(9) Uiso 1 1 d . . .
H37B H -0.497(4) -0.925(3) 0.120(3) 0.080(11) Uiso 1 1 d . . .
H37C H -0.577(3) -0.843(3) 0.144(3) 0.071(10) Uiso 1 1 d . . .
H42 H -0.950(2) -0.7696(16) -0.5596(15) 0.018(5) Uiso 1 1 d . . .
H43 H -1.021(2) -0.7561(17) -0.6862(17) 0.026(6) Uiso 1 1 d . . .
H45 H -1.311(2) -0.5563(17) -0.6325(16) 0.025(6) Uiso 1 1 d . . .
H46 H -1.237(2) -0.5713(17) -0.5077(16) 0.022(5) Uiso 1 1 d . . .
H47A H -1.262(3) -0.701(3) -0.739(2) 0.069(10) Uiso 1 1 d . . .
H47B H -1.146(3) -0.643(2) -0.810(2) 0.058(9) Uiso 1 1 d . . .
H47C H -1.268(3) -0.585(3) -0.781(2) 0.067(10) Uiso 1 1 d . . .
C01 C -0.6840(2) -0.58778(17) 0.07272(17) 0.0378(5) Uani 1 1 d . . .
D01 H -0.709(2) -0.5167(19) 0.0544(18) 0.032(6) Uiso 1 1 d . . .
Cl1 Cl -0.80909(9) -0.65990(6) 0.16025(9) 0.0796(4) Uani 0.8187(10) 1 d P A 1
Cl2 Cl -0.55373(9) -0.61573(7) 0.12539(6) 0.0531(2) Uani 0.8187(10) 1 d P A 1
Cl3 Cl -0.63151(11) -0.61455(6) -0.02871(6) 0.0527(2) Uani 0.8187(10) 1 d P A 1
Cl11 Cl -0.5795(5) -0.5848(3) -0.0342(4) 0.0796(4) Uani 0.1813(10) 1 d P A 2
Cl21 Cl -0.8301(4) -0.6416(3) 0.0870(3) 0.0531(2) Uani 0.1813(10) 1 d P A 2
Cl31 Cl -0.6388(5) -0.6413(3) 0.1713(3) 0.0527(2) Uani 0.1813(10) 1 d P A 2
C02 C -0.19111(17) 0.04659(15) -0.44983(14) 0.0256(4) Uani 1 1 d . . .
D02 H -0.1549(19) 0.0753(16) -0.5173(15) 0.016(5) Uiso 1 1 d . . .
Cl4 Cl -0.31029(5) 0.13491(4) -0.42650(4) 0.03820(12) Uani 1 1 d . . .
Cl5 Cl -0.07437(5) 0.02609(5) -0.39009(4) 0.03874(12) Uani 1 1 d . . .
Cl6 Cl -0.25542(5) -0.06908(4) -0.41381(4) 0.03526(11) Uani 1 1 d . . .

loop_
_atom_site_aniso_label
_atom_site_aniso_U_11
_atom_site_aniso_U_22
_atom_site_aniso_U_33
_atom_site_aniso_U_23
_atom_site_aniso_U_13
_atom_site_aniso_U_12
Ti 0.01351(12) 0.01648(13) 0.01306(12) -0.00554(10) -0.00448(9) 0.00352(10)
S1 0.01759(17) 0.01709(18) 0.01601(18) -0.00585(15) -0.00498(14) -0.00049(14)
S2 0.01507(17) 0.01549(18) 0.0261(2) -0.00551(16) -0.00570(15) 0.00060(13)
O1 0.0152(5) 0.0227(6) 0.0167(5) -0.0092(5) -0.0042(4) 0.0007(4)
O2 0.0146(5) 0.0193(5) 0.0134(5) -0.0047(4) -0.0045(4) 0.0015(4)
O3 0.0160(5) 0.0194(5) 0.0173(5) -0.0090(5) -0.0066(4) 0.0029(4)
O4 0.0163(5) 0.0168(5) 0.0157(5) -0.0070(4) -0.0061(4) 0.0033(4)
O5 0.0156(5) 0.0197(6) 0.0159(5) -0.0030(5) -0.0034(4) 0.0020(4)
O6 0.0190(5) 0.0174(5) 0.0203(6) -0.0074(5) -0.0062(4) 0.0041(4)
O11 0.0347(8) 0.0504(9) 0.0269(7) -0.0085(7) -0.0096(6) -0.0217(7)
O12 0.0295(7) 0.0179(6) 0.0267(7) -0.0050(5) -0.0065(5) 0.0074(5)
O21 0.0430(9) 0.0241(7) 0.0782(13) -0.0176(8) -0.0364(9) -0.0008(6)
O22 0.0348(7) 0.0260(7) 0.0204(6) 0.0001(5) 0.0022(6) 0.0027(6)
F11 0.0794(11) 0.0384(8) 0.0364(8) -0.0145(6) -0.0030(7) 0.0338(8)
F12 0.0563(9) 0.0671(10) 0.0446(8) -0.0383(8) -0.0011(7) -0.0262(8)
F13 0.0362(6) 0.0395(7) 0.0180(5) -0.0085(5) 0.0024(5) -0.0049(5)
F21 0.0307(6) 0.0297(6) 0.0431(7) -0.0086(6) -0.0140(5) 0.0171(5)
F22 0.0227(6) 0.0392(7) 0.0547(8) -0.0092(6) -0.0170(6) -0.0069(5)
F23 0.0458(8) 0.0543(9) 0.0247(6) -0.0162(6) -0.0019(5) 0.0229(7)
C1 0.0143(6) 0.0148(7) 0.0168(7) -0.0049(6) -0.0036(5) -0.0010(5)
C2 0.0155(6) 0.0122(6) 0.0158(7) -0.0039(6) -0.0041(5) 0.0009(5)
C3 0.0153(7) 0.0182(7) 0.0153(7) -0.0059(6) -0.0042(5) 0.0006(5)
C4 0.0159(6) 0.0129(6) 0.0145(7) -0.0034(6) -0.0048(5) 0.0007(5)
C5 0.0178(7) 0.0146(7) 0.0139(7) -0.0055(6) -0.0035(5) -0.0002(5)
C6 0.0142(6) 0.0128(6) 0.0119(6) -0.0034(5) -0.0014(5) -0.0007(5)
C7 0.0149(6) 0.0155(7) 0.0154(7) -0.0064(6) -0.0053(5) 0.0035(5)
C8 0.0129(6) 0.0139(6) 0.0136(7) -0.0039(5) -0.0037(5) 0.0000(5)
C10 0.0306(9) 0.0228(8) 0.0213(8) -0.0092(7) -0.0017(7) 0.0012(7)
C11 0.0128(6) 0.0172(7) 0.0145(7) -0.0060(6) -0.0011(5) -0.0004(5)
C12 0.0121(6) 0.0170(7) 0.0146(7) -0.0052(6) -0.0021(5) -0.0003(5)
C13 0.0180(7) 0.0214(8) 0.0201(8) -0.0080(6) -0.0049(6) -0.0031(6)
C14 0.0192(7) 0.0305(9) 0.0207(8) -0.0081(7) -0.0084(6) -0.0031(7)
C15 0.0177(7) 0.0251(8) 0.0205(8) -0.0037(7) -0.0072(6) 0.0018(6)
C16 0.0171(7) 0.0186(8) 0.0197(8) -0.0064(6) -0.0032(6) 0.0018(6)
C20 0.0198(8) 0.0255(9) 0.0238(9) -0.0067(7) -0.0059(7) 0.0070(7)
C21 0.0175(7) 0.0138(7) 0.0141(7) -0.0060(6) -0.0028(5) 0.0010(5)
C22 0.0180(7) 0.0144(7) 0.0150(7) -0.0071(6) -0.0041(5) 0.0016(5)
C23 0.0238(8) 0.0211(8) 0.0200(8) -0.0094(7) -0.0058(6) -0.0024(6)
C24 0.0368(10) 0.0260(9) 0.0201(8) -0.0108(7) -0.0113(7) -0.0032(7)
C25 0.0388(10) 0.0222(8) 0.0138(7) -0.0066(7) -0.0055(7) -0.0043(7)
C26 0.0254(8) 0.0179(7) 0.0162(7) -0.0069(6) -0.0014(6) -0.0024(6)
C31 0.0155(7) 0.0151(7) 0.0152(7) -0.0034(6) -0.0053(5) -0.0005(5)
C32 0.0169(7) 0.0279(9) 0.0159(7) -0.0068(7) -0.0039(6) -0.0032(6)
C33 0.0169(7) 0.0317(9) 0.0221(8) -0.0076(7) -0.0060(6) -0.0053(7)
C34 0.0230(8) 0.0203(8) 0.0194(8) -0.0053(6) -0.0098(6) -0.0043(6)
C35 0.0236(8) 0.0224(8) 0.0177(8) -0.0082(7) -0.0066(6) -0.0012(6)
C36 0.0174(7) 0.0209(8) 0.0171(7) -0.0069(6) -0.0049(6) 0.0001(6)
C37 0.0303(10) 0.0341(10) 0.0265(10) -0.0093(8) -0.0151(8) -0.0059(8)
C41 0.0157(6) 0.0148(7) 0.0127(7) -0.0044(6) -0.0040(5) -0.0013(5)
C42 0.0184(7) 0.0181(7) 0.0171(7) -0.0076(6) -0.0045(6) 0.0002(6)
C43 0.0254(8) 0.0230(8) 0.0176(8) -0.0105(7) -0.0036(6) -0.0034(6)
C44 0.0242(8) 0.0233(8) 0.0159(7) -0.0057(6) -0.0065(6) -0.0069(6)
C45 0.0194(7) 0.0236(8) 0.0201(8) -0.0068(7) -0.0089(6) -0.0008(6)
C46 0.0169(7) 0.0186(7) 0.0162(7) -0.0069(6) -0.0050(6) 0.0006(6)
C47 0.0355(10) 0.0384(11) 0.0213(9) -0.0135(8) -0.0126(8) -0.0054(9)
C01 0.0391(11) 0.0248(10) 0.0383(12) -0.0141(9) 0.0065(9) -0.0044(8)
Cl1 0.0522(5) 0.0324(4) 0.1029(9) -0.0207(5) 0.0389(5) -0.0138(3)
Cl2 0.0675(5) 0.0467(4) 0.0493(4) -0.0253(4) -0.0193(4) 0.0073(4)
Cl3 0.0809(6) 0.0376(4) 0.0370(4) -0.0157(3) -0.0124(4) -0.0037(4)
Cl11 0.0522(5) 0.0324(4) 0.1029(9) -0.0207(5) 0.0389(5) -0.0138(3)
Cl21 0.0675(5) 0.0467(4) 0.0493(4) -0.0253(4) -0.0193(4) 0.0073(4)
Cl31 0.0809(6) 0.0376(4) 0.0370(4) -0.0157(3) -0.0124(4) -0.0037(4)
C02 0.0230(8) 0.0269(9) 0.0256(9) -0.0089(7) -0.0057(7) -0.0052(7)
Cl4 0.0316(2) 0.0286(2) 0.0490(3) -0.0185(2) 0.0014(2) -0.00530(19)
Cl5 0.0344(3) 0.0503(3) 0.0289(2) -0.0070(2) -0.0126(2) -0.0144(2)
Cl6 0.0309(2) 0.0283(2) 0.0488(3) -0.0190(2) -0.0073(2) -0.00523(18)

loop_
_atom_type_symbol
_atom_type_description
_atom_type_scat_dispersion_real
_atom_type_scat_dispersion_imag
_atom_type_scat_source
C C .0033 .0016 'International Tables Vol C Tables 4.2.6.8 and 6.1.1.4'
H H .0000 .0000 'International Tables Vol C Tables 4.2.6.8 and 6.1.1.4'
O O .0106 .0060 'International Tables Vol C Tables 4.2.6.8 and 6.1.1.4'
F F .0171 .0103 'International Tables Vol C Tables 4.2.6.8 and 6.1.1.4'
S S .1246 .1234 'International Tables Vol C Tables 4.2.6.8 and 6.1.1.4'
Cl Cl .1484 .1585 'International Tables Vol C Tables 4.2.6.8 and 6.1.1.4'
Ti Ti .2776 .4457 'International Tables Vol C Tables 4.2.6.8 and 6.1.1.4'

loop_
_geom_angle_atom_site_label_1
_geom_angle_atom_site_label_2
_geom_angle_atom_site_label_3
_geom_angle
O4 Ti O2 171.21(5)
O4 Ti O3 85.63(5)
O2 Ti O3 87.14(5)
O4 Ti O1 89.23(5)
O2 Ti O1 85.43(5)
O3 Ti O1 87.24(5)
O4 Ti O6 90.45(5)
O2 Ti O6 96.62(5)
O3 Ti O6 175.74(5)
O1 Ti O6 91.05(5)
O4 Ti O5 94.64(5)
O2 Ti O5 90.85(5)
O3 Ti O5 94.01(5)
O1 Ti O5 176.02(5)
O6 Ti O5 87.95(5)
O11 S1 O12 119.11(10)
O11 S1 O5 111.94(8)
O12 S1 O5 112.49(8)
O11 S1 C10 105.67(10)
O12 S1 C10 104.20(9)
O5 S1 C10 101.17(8)
O22 S2 O21 118.48(11)
O22 S2 O6 113.14(8)
O21 S2 O6 111.57(9)
O22 S2 C20 105.30(9)
O21 S2 C20 105.87(10)
O6 S2 C20 100.26(8)
C2 O1 Ti 128.02(10)
C4 O2 Ti 131.77(10)
C6 O3 Ti 129.07(10)
C8 O4 Ti 132.75(10)
S1 O5 Ti 137.17(7)
S2 O6 Ti 139.20(8)
C2 C1 C12 112.30(13)
C2 C1 H1A 108.6(12)
C12 C1 H1A 112.4(12)
C2 C1 H1B 106.2(13)
C12 C1 H1B 107.7(13)
H1A C1 H1B 109.4(17)
O1 C2 C3 123.60(14)
O1 C2 C1 115.06(14)
C3 C2 C1 121.34(14)
C2 C3 C4 122.41(15)
C2 C3 H3 118.0(14)
C4 C3 H3 119.6(13)
O2 C4 C3 120.86(14)
O2 C4 C31 116.58(13)
C3 C4 C31 122.55(14)
C6 C5 C22 112.87(13)
C6 C5 H5A 107.1(12)
C22 C5 H5A 112.2(12)
C6 C5 H5B 107.4(13)
C22 C5 H5B 108.5(13)
H5A C5 H5B 108.6(17)
O3 C6 C7 123.63(14)
O3 C6 C5 115.15(13)
C7 C6 C5 121.22(14)
C6 C7 C8 122.57(14)
C6 C7 H7 117.2(13)
C8 C7 H7 120.2(13)
O4 C8 C7 120.57(14)
O4 C8 C41 116.94(13)
C7 C8 C41 122.48(14)
F11 C10 F12 108.87(18)
F11 C10 F13 108.53(16)
F12 C10 F13 107.78(16)
F11 C10 S1 111.86(14)
F12 C10 S1 110.29(13)
F13 C10 S1 109.42(13)
C16 C11 C12 118.98(15)
C16 C11 C21 120.23(15)
C12 C11 C21 120.77(14)
C13 C12 C11 119.04(15)
C13 C12 C1 118.62(14)
C11 C12 C1 122.33(14)
C14 C13 C12 121.40(16)
C14 C13 H13 119.9(13)
C12 C13 H13 118.7(13)
C15 C14 C13 119.35(16)
C15 C14 H14 121.2(14)
C13 C14 H14 119.5(14)
C16 C15 C14 120.05(16)
C16 C15 H15 119.4(15)
C14 C15 H15 120.5(16)
C15 C16 C11 121.07(16)
C15 C16 H16 118.9(13)
C11 C16 H16 120.1(13)
F23 C20 F22 108.73(17)
F23 C20 F21 108.83(16)
F22 C20 F21 108.58(16)
F23 C20 S2 111.40(13)
F22 C20 S2 109.82(13)
F21 C20 S2 109.43(13)
C26 C21 C22 118.93(15)
C26 C21 C11 119.50(14)
C22 C21 C11 121.52(14)
C23 C22 C21 119.05(15)
C23 C22 C5 118.66(14)
C21 C22 C5 122.29(14)
C24 C23 C22 121.26(16)
C24 C23 H23 121.6(13)
C22 C23 H23 117.2(13)
C25 C24 C23 119.74(17)
C25 C24 H24 120.1(16)
C23 C24 H24 120.2(16)
C24 C25 C26 119.57(16)
C24 C25 H25 122.2(14)
C26 C25 H25 118.2(14)
C25 C26 C21 121.35(16)
C25 C26 H26 120.4(13)
C21 C26 H26 118.2(13)
C32 C31 C36 118.85(15)
C32 C31 C4 119.22(14)
C36 C31 C4 121.93(14)
C33 C32 C31 120.26(16)
C33 C32 H32 120.6(14)
C31 C32 H32 119.2(14)
C32 C33 C34 121.21(16)
C32 C33 H33 119.9(16)
C34 C33 H33 118.8(16)
C33 C34 C35 118.40(15)
C33 C34 C37 120.62(16)
C35 C34 C37 120.97(17)
C36 C35 C34 121.05(16)
C36 C35 H35 117.5(14)
C34 C35 H35 121.5(14)
C35 C36 C31 120.22(15)
C35 C36 H36 119.3(14)
C31 C36 H36 120.5(14)
C34 C37 H37A 113.1(19)
C34 C37 H37B 113(2)
H37A C37 H37B 106(3)
C34 C37 H37C 112(2)
H37A C37 H37C 109(3)
H37B C37 H37C 104(3)
C42 C41 C46 119.16(14)
C42 C41 C8 119.36(14)
C46 C41 C8 121.48(14)
C43 C42 C41 120.05(15)
C43 C42 H42 120.6(13)
C41 C42 H42 119.4(13)
C42 C43 C44 121.08(16)
C42 C43 H43 118.4(14)
C44 C43 H43 120.5(14)
C45 C44 C43 118.54(15)
C45 C44 C47 121.09(17)
C43 C44 C47 120.37(17)
C46 C45 C44 121.16(16)
C46 C45 H45 118.5(13)
C44 C45 H45 120.3(13)
C45 C46 C41 119.98(15)
C45 C46 H46 118.8(14)
C41 C46 H46 121.2(14)
C44 C47 H47A 110(2)
C44 C47 H47B 112(2)
H47A C47 H47B 106(3)
C44 C47 H47C 114(2)
H47A C47 H47C 105(3)
H47B C47 H47C 108(3)
Cl31 C01 Cl11 119.3(3)
Cl31 C01 Cl3 128.6(2)
Cl11 C01 Cl3 25.3(2)
Cl31 C01 Cl1 75.4(2)
Cl11 C01 Cl1 136.8(2)
Cl3 C01 Cl1 112.49(14)
Cl31 C01 Cl2 33.96(18)
Cl11 C01 Cl2 89.7(3)
Cl3 C01 Cl2 107.78(13)
Cl1 C01 Cl2 108.69(14)
Cl31 C01 Cl21 111.7(2)
Cl11 C01 Cl21 106.8(3)
Cl3 C01 Cl21 81.77(17)
Cl1 C01 Cl21 37.71(14)
Cl2 C01 Cl21 141.96(19)
Cl31 C01 D01 113.6(15)
Cl11 C01 D01 101.2(15)
Cl3 C01 D01 110.9(15)
Cl1 C01 D01 109.2(15)
Cl2 C01 D01 107.7(15)
Cl21 C01 D01 102.5(15)
Cl4 C02 Cl5 111.09(11)
Cl4 C02 Cl6 110.59(10)
Cl5 C02 Cl6 110.06(11)
Cl4 C02 D02 105.9(13)
Cl5 C02 D02 109.2(13)
Cl6 C02 D02 109.9(13)

loop_
_geom_bond_atom_site_label_1
_geom_bond_atom_site_label_2
_geom_bond_distance
Ti O4 1.9073(11)
Ti O2 1.9140(11)
Ti O3 1.9190(12)
Ti O1 1.9279(12)
Ti O6 1.9906(12)
Ti O5 1.9940(12)
S1 O11 1.4198(14)
S1 O12 1.4267(13)
S1 O5 1.4934(12)
S1 C10 1.8226(19)
S2 O22 1.4249(15)
S2 O21 1.4249(16)
S2 O6 1.4913(12)
S2 C20 1.8217(18)
O1 C2 1.2966(19)
O2 C4 1.2955(19)
O3 C6 1.3001(19)
O4 C8 1.2977(18)
F11 C10 1.311(2)
F12 C10 1.326(2)
F13 C10 1.331(2)
F21 C20 1.335(2)
F22 C20 1.324(2)
F23 C20 1.315(2)
C1 C2 1.505(2)
C1 C12 1.522(2)
C1 H1A 0.98(2)
C1 H1B 0.98(2)
C2 C3 1.385(2)
C3 C4 1.407(2)
C3 H3 0.94(2)
C4 C31 1.467(2)
C5 C6 1.506(2)
C5 C22 1.520(2)
C5 H5A 0.96(2)
C5 H5B 0.97(2)
C6 C7 1.381(2)
C7 C8 1.404(2)
C7 H7 0.92(2)
C8 C41 1.462(2)
C11 C16 1.398(2)
C11 C12 1.410(2)
C11 C21 1.495(2)
C12 C13 1.392(2)
C13 C14 1.393(2)
C13 H13 0.96(2)
C14 C15 1.387(3)
C14 H14 0.96(2)
C15 C16 1.387(3)
C15 H15 0.96(3)
C16 H16 0.99(2)
C21 C26 1.397(2)
C21 C22 1.409(2)
C22 C23 1.396(2)
C23 C24 1.389(3)
C23 H23 0.97(2)
C24 C25 1.389(3)
C24 H24 0.94(3)
C25 C26 1.389(3)
C25 H25 0.91(2)
C26 H26 0.92(2)
C31 C32 1.400(2)
C31 C36 1.403(2)
C32 C33 1.384(2)
C32 H32 0.95(2)
C33 C34 1.393(3)
C33 H33 0.92(3)
C34 C35 1.397(2)
C34 C37 1.502(2)
C35 C36 1.385(2)
C35 H35 0.96(2)
C36 H36 0.95(2)
C37 H37A 0.95(3)
C37 H37B 0.96(4)
C37 H37C 0.92(4)
C41 C42 1.401(2)
C41 C46 1.403(2)
C42 C43 1.383(2)
C42 H42 0.96(2)
C43 C44 1.400(3)
C43 H43 0.95(2)
C44 C45 1.392(3)
C44 C47 1.501(2)
C45 C46 1.386(2)
C45 H45 1.00(2)
C46 H46 0.92(2)
C47 H47A 0.98(4)
C47 H47B 0.92(3)
C47 H47C 0.95(4)
C01 Cl31 1.611(5)
C01 Cl11 1.720(5)
C01 Cl3 1.737(2)
C01 Cl1 1.739(2)
C01 Cl2 1.802(3)
C01 Cl21 1.861(5)
C01 D01 0.97(3)
C02 Cl4 1.754(2)
C02 Cl5 1.7608(19)
C02 Cl6 1.7602(19)
C02 D02 0.94(2)
